data_2005292
loop_
_publ_author_name
'Drouin, M.'
'Couturier, M.'
'Crevisy, C.'
'Dory, Y. L.'
'Deslongchamps, P.'

_publ_section_title
;Two 14-Membered Macrocycles with <i>trans</i>-<i>trans</i> and
 <i>trans</i>-<i>cis</i> Dienes. Trimethyl (2<i>E</i>,4<i>E</i>)-<i>cis</i>-
 and Trimethyl
 (2<i>Z</i>,4<i>E</i>)-<i>trans</i>-11,15-Dioxobicyclo[12.3.0]heptadeca-2,4-diene-7,7,14-tricarboxylate
;
_journal_issue 8
_journal_name_full 'Acta Crystallographica Section C'
_journal_page_first 2084
_journal_page_last 2087
_journal_paper_doi 10.1107/S0108270195016817
_journal_volume 52
_journal_year 1996
_chemical_formula_moiety 'C23 H30 O8'
_chemical_formula_sum 'C23 H30 O8'
_chemical_formula_weight 434.47
_chemical_name_systematic
;
trimethyl(10E,12E)-cis-bicyclo[12.3.0]
heptadeca10,12-diene-4,17-dione-1,8,8-tricarboxylate
;
_space_group_IT_number 4
_symmetry_cell_setting monoclinic
_symmetry_space_group_name_Hall 'P 2yb'
_symmetry_space_group_name_H-M 'P 1 21 1'
_audit_creation_method SHELXL
_cell_angle_alpha 90
_cell_angle_beta 107.567(4)
_cell_angle_gamma 90
_cell_formula_units_Z 2
_cell_length_a 9.8355(4)
_cell_length_b 8.2688(4)
_cell_length_c 14.7126(8)
_cell_measurement_reflns_used 24
_cell_measurement_temperature 293(2)
_cell_measurement_theta_max 25
_cell_measurement_theta_min 20
_cell_volume 1140.74(10)
_computing_cell_refinement 'TRUANG NRCCAD'
_computing_data_collection 'DATCOL NRCCAD (Le Page, White & Gabe, 1986)'
_computing_data_reduction 'DATRD2 NRCVAX (Gabe, Le Page, Charland, Lee & White, 1989)'
_computing_molecular_graphics 'ORTEPII (Johnson, 1976) NRCVAX'
_computing_publication_material SHELXL93
_computing_structure_refinement 'SHELXL93 (Sheldrick, 1993)'
_computing_structure_solution 'SOLVER NRCVAX '
_diffrn_ambient_temperature 293(2)
_diffrn_measurement_device 'Enraf-Nonius CAD-4'
_diffrn_measurement_method \w/2\q
_diffrn_radiation_monochromator graphite
_diffrn_radiation_source 'fine-focus sealed tube'
_diffrn_radiation_type 'Cu K\a'
_diffrn_radiation_wavelength 1.54184
_diffrn_reflns_av_R_equivalents 0.010
_diffrn_reflns_av_sigmaI/netI 0.0261
_diffrn_reflns_limit_h_max 11
_diffrn_reflns_limit_h_min -12
_diffrn_reflns_limit_k_max 10
_diffrn_reflns_limit_k_min 0
_diffrn_reflns_limit_l_max 18
_diffrn_reflns_limit_l_min 0
_diffrn_reflns_number 2499
_diffrn_reflns_reduction_process
;
Equivalent reflections grouped and averaged (Le Page & Gabe, 1979)
;
_diffrn_reflns_theta_max 71.66
_diffrn_reflns_theta_min 3.15
_diffrn_standards_decay_% <1
_diffrn_standards_interval_time 60
_diffrn_standards_number 2
_exptl_absorpt_coefficient_mu 0.792
_exptl_absorpt_correction_type none
_exptl_crystal_colour colorless
_exptl_crystal_density_diffrn 1.265
_exptl_crystal_density_meas ?
_exptl_crystal_description 'irregular shape'
_exptl_crystal_F_000 464
_exptl_crystal_size_max .30
_exptl_crystal_size_mid .25
_exptl_crystal_size_min .25
_refine_diff_density_max .176
_refine_diff_density_min -.143
_refine_ls_extinction_coef 0.0107(12)
_refine_ls_extinction_method 'SHELXL93 (Sheldrick, 1993)'
_refine_ls_goodness_of_fit_all 1.049
_refine_ls_goodness_of_fit_obs 1.101
_refine_ls_hydrogen_treatment noref
_refine_ls_matrix_type full
_refine_ls_number_parameters 283
_refine_ls_number_reflns 2397
_refine_ls_number_restraints 0
_refine_ls_restrained_S_all 1.049
_refine_ls_restrained_S_obs 1.101
_refine_ls_R_factor_all 0.0505
_refine_ls_R_factor_obs 0.0413
_refine_ls_shift/esd_max -0.001
_refine_ls_shift/esd_mean 0.000
_refine_ls_structure_factor_coef Fsqd
_refine_ls_weighting_details 'w = 1/[\s^2^(Fo^2^)+( 0.0631P)^2^+0.0268P] where P=(Fo^2^+2Fc^2^)/3'
_refine_ls_weighting_scheme calc
_refine_ls_wR_factor_all 0.1121
_refine_ls_wR_factor_obs 0.1055
_reflns_number_observed 1978
_reflns_number_total 2397
_reflns_observed_criterion >2.0\s(I)
_cod_data_source_file pt1020.cif
_cod_data_source_block I
_cod_depositor_comments
;
The following automatic conversions were performed:
'_symmetry_cell_setting' value 'Monoclinic' changed to 'monoclinic'
according to '/home/saulius/struct/CIF-dictionaries/cif_core.dic'
dictionary named 'cif_core.dic' version 2.4.1 from 2010-06-29.

Automatic conversion script
Id: cif_fix_enum 1527 2010-12-29 10:47:43Z saulius 

The following automatic conversions were performed:

'_symmetry_cell_setting' value 'Monoclinic' changed to 'monoclinic'
according to /home/saulius/struct/CIF-dictionaries/cif_core.dic
dictionary named 'cif_core.dic' version 2.4.1 from 2010-06-29.

Automatic conversion script
Id: cif_fix_values 1715 2011-07-08 13:25:40Z adriana 

The following automatic conversions were performed:

'_exptl_crystal_density_meas' value 'not measured' was changed to '?'
- the value is perceived as not measured.

Automatic conversion script
Id: cif_fix_values 3008 2015-01-20 13:52:24Z robertas 

The following automatic conversions were performed:

'_refine_ls_weighting_scheme' value 'calc w = 1/[\s^2^(Fo^2^)+(
0.0631P)^2^+0.0268P] where P=(Fo^2^+2Fc^2^)/3' was changed to 'calc'.
New tag '_refine_ls_weighting_details' was created. The value of the
new tag was set to 'w = 1/[\s^2^(Fo^2^)+( 0.0631P)^2^+0.0268P] where
P=(Fo^2^+2Fc^2^)/3'.

Automatic conversion script
Id: cif_fix_values 3143 2015-03-26 13:38:13Z robertas 
;
_cod_original_cell_volume 1140.7(1)
_cod_original_sg_symbol_H-M 'P 21'
_cod_database_code 2005292

loop_
_symmetry_equiv_pos_as_xyz
'x, y, z'
'-x, y+1/2, -z'

loop_
_atom_site_aniso_label
_atom_site_aniso_U_11
_atom_site_aniso_U_22
_atom_site_aniso_U_33
_atom_site_aniso_U_12
_atom_site_aniso_U_13
_atom_site_aniso_U_23
C1 0.0435(13) 0.068(2) 0.0487(14) -0.0002(14) 0.0141(11) 0.0035(15)
C2 0.0492(14) 0.079(2) 0.055(2) 0.008(2) 0.0129(12) 0.005(2)
C3 0.058(2) 0.066(2) 0.058(2) 0.009(2) 0.0170(14) 0.005(2)
C4 0.053(2) 0.069(2) 0.064(2) 0.017(2) 0.0199(14) 0.006(2)
C5 0.063(2) 0.060(2) 0.064(2) 0.014(2) 0.0256(14) 0.002(2)
C6 0.0505(14) 0.067(2) 0.064(2) 0.0145(15) 0.0231(13) 0.002(2)
C7 0.065(2) 0.060(2) 0.060(2) 0.003(2) 0.0331(14) -0.002(2)
C8 0.0515(15) 0.067(2) 0.0484(15) -0.0014(14) 0.0188(12) -0.0027(15)
C9 0.0466(13) 0.067(2) 0.0499(15) 0.0003(14) 0.0186(11) 0.0014(15)
C10 0.0508(14) 0.054(2) 0.0513(14) 0.0019(14) 0.0197(12) 0.0023(14)
C11 0.0506(14) 0.048(2) 0.0503(15) 0.0083(13) 0.0167(12) 0.0107(13)
C12 0.064(2) 0.050(2) 0.059(2) 0.0021(14) 0.0249(14) 0.0024(14)
C13 0.0502(15) 0.061(2) 0.056(2) -0.0057(14) 0.0204(13) -0.0014(14)
C14 0.0435(13) 0.063(2) 0.0533(15) 0.0007(13) 0.0151(11) 0.0079(14)
C15 0.105(3) 0.066(2) 0.070(2) -0.011(2) 0.038(2) -0.009(2)
C16 0.128(4) 0.083(3) 0.069(2) -0.035(3) 0.035(2) -0.019(2)
C17 0.066(2) 0.085(3) 0.054(2) -0.012(2) 0.021(2) -0.015(2)
C18 0.053(2) 0.072(2) 0.0494(15) -0.008(2) 0.0194(12) 0.001(2)
C19 0.089(3) 0.113(4) 0.101(3) -0.026(3) 0.046(2) -0.044(3)
C20 0.052(2) 0.064(2) 0.0516(15) 0.0024(15) 0.0162(12) 0.004(2)
C21 0.074(2) 0.098(3) 0.074(2) -0.001(2) 0.026(2) 0.031(2)
C22 0.057(2) 0.067(2) 0.0454(14) -0.004(2) 0.0178(12) -0.0042(15)
C23 0.095(3) 0.104(3) 0.071(2) -0.016(3) 0.016(2) 0.031(2)
O1 0.0550(11) 0.084(2) 0.0709(13) -0.0055(12) 0.0289(10) -0.0034(14)
O2 0.082(2) 0.112(3) 0.080(2) 0.003(2) -0.0078(14) -0.024(2)
O3 0.0687(15) 0.082(2) 0.156(3) 0.0015(15) 0.056(2) 0.023(2)
O4 0.0663(14) 0.104(2) 0.093(2) 0.0100(15) 0.0266(13) 0.044(2)
O5 0.0502(11) 0.096(2) 0.0772(14) -0.0102(13) 0.0089(10) -0.008(2)
O6 0.0634(13) 0.085(2) 0.0740(15) -0.0083(13) 0.0249(11) -0.0176(14)
O7 0.0587(12) 0.090(2) 0.0715(14) -0.0191(13) 0.0135(11) 0.0141(14)
O8 0.0632(12) 0.103(2) 0.0546(12) -0.0101(14) 0.0156(10) 0.0222(14)

loop_
_atom_site_label
_atom_site_occupancy
_atom_site_fract_x
_atom_site_fract_y
_atom_site_fract_z
_atom_site_U_iso_or_equiv
_atom_site_thermal_displace_type
_atom_site_calc_flag
_atom_site_refinement_flags
_atom_site_type_symbol
C1 1 .3114(3) .8898(6) .2547(2) .0534(7) Uani d . C
C2 1 .4131(3) .7638(6) .2289(2) .0618(8) Uani d . C
H2A 1 .4975 .8196 .2243 .074 Uiso calc . H
H2B 1 .4432 .6854 .2801 .074 Uiso calc . H
C3 1 .3459(3) .6762(6) .1375(2) .0609(8) Uani d . C
H3 1 .2679 .6097 .133 .073 Uiso calc . H
C4 1 .3935(3) .6897(6) .0626(2) .0617(8) Uani d . C
H4 1 .4814 .7397 .0723 .074 Uiso calc . H
C5 1 .3211(3) .6339(6) -.0323(2) .0609(8) Uani d . C
H5 1 .2487 .5579 -0.0404 .073 Uiso calc . H
C6 1 .3525(3) .6855(6) -0.1083(2) .0591(8) Uani d . C
H6 1 .4363 .7448 -0.0967 .071 Uiso calc . H
C7 1 .2703(3) .6605(6) -0.2106(2) .0585(8) Uani d . C
H7 1 .3397 .6446 -0.2455 .07 Uiso calc . H
C8 1 .1752(3) .8072(6) -0.2569(2) .0547(7) Uani d . C
C9 1 .0968(3) .8912(6) -0.1933(2) .0537(7) Uani d . C
H9A 1 .0117 .9424 -0.2345 .064 Uiso calc . H
H9B 1 .0662 .8086 -0.157 .064 Uiso calc . H
C10 1 .1814(3) 1.0182(5) -0.1238(2) .0511(7) Uani d . C
H10A 1 .2771 .9776 -0.0944 .061 Uiso calc . H
H10B 1 .1891 1.1148 -0.1594 .061 Uiso calc . H
C11 1 .1172(3) 1.0636(5) -.0465(2) .0493(6) Uani d . C
C12 1 .2014(3) 1.1768(6) .0305(2) .0561(7) Uani d . C
H12A 1 .1357 1.2444 .0511 .067 Uiso calc . H
H12B 1 .259 1.247 .0041 .067 Uiso calc . H
C13 1 .2990(3) 1.0877(6) .1171(2) .0548(7) Uani d . C
H13A 1 .3653 1.021 .0966 .066 Uiso calc . H
H13B 1 .3542 1.1666 .1621 .066 Uiso calc . H
C14 1 .2177(3) .9816(6) .1673(2) .0533(7) Uani d . C
H14A 1 .1623 .9035 .1218 .064 Uiso calc . H
H14B 1 .1512 1.0489 .1873 .064 Uiso calc . H
C15 1 .1687(5) .5156(7) -0.2327(3) .078(1) Uani d . C
H15A 1 .2209 .4149 -0.2283 .094 Uiso calc . H
H15B 1 .1114 .5114 -0.1894 .094 Uiso calc . H
C16 1 .0768(6) .5474(7) -0.3341(3) .092(1) Uani d . C
H16A 1 .1232 .5081 -0.3794 .11 Uiso calc . H
H16B 1 -0.0151 .4946 -0.3466 .11 Uiso calc . H
C17 1 .0597(4) .7272(6) -0.3408(2) .068(1) Uani d . C
C18 1 .4020(3) 1.0058(6) .3290(2) .0575(8) Uani d . C
C19 1 .3946(5) 1.2442(7) .4164(3) .097(2) Uani d . C
H19A 1 .3259(5) 1.317(2) .428(2) .116 Uiso calc R H
H19B 1 .458(3) 1.302(3) .390(1) .116 Uiso calc R H
H19C 1 .449(3) 1.1954(8) .4755(8) .116 Uiso calc R H
C20 1 .2150(3) .7948(6) .2992(2) .0557(7) Uani d . C
C21 1 .2002(4) .6741(7) .4426(3) .082(1) Uani d . C
H21A 1 .2645(5) .636(3) .502(1) .098 Uiso calc R H
H21B 1 .153(2) .584(2) .4052(9) .098 Uiso calc R H
H21C 1 .131(2) .745(1) .456(2) .098 Uiso calc R H
C22 1 .2560(3) .9263(6) -0.2990(2) .0558(7) Uani d . C
C23 1 .2320(5) 1.1547(8) -0.3973(3) .092(1) Uani d . C
H23A 1 .1548(5) 1.208(3) -0.444(1) .111 Uiso calc R H
H23B 1 .287(3) 1.0937(9) -0.429(2) .111 Uiso calc R H
H23C 1 .292(3) 1.234(2) -0.3567(4) .111 Uiso calc R H
O1 1 .0029(2) 1.0100(5) -.0451(2) .0679(6) Uani d . O
O2 1 -.0312(3) .7987(6) -0.4000(2) .098(1) Uani d . O
O3 1 .3772(3) .9118(5) -0.2975(2) .097(1) Uani d . O
O4 1 .1757(3) 1.0477(5) -0.3407(2) .0871(9) Uani d . O
O5 1 .5292(2) 1 .3618(2) .0766(7) Uani d . O
O6 1 .3214(2) 1.1192(5) .3505(2) .0731(7) Uani d . O
O7 1 .0958(2) .7512(5) .2581(2) .0749(7) Uani d . O
O8 1 .2791(2) .7614(5) .3905(2) .0741(7) Uani d . O

loop_
_atom_type_symbol
_atom_type_description
_atom_type_scat_dispersion_real
_atom_type_scat_dispersion_imag
_atom_type_scat_source
C C .0181 .0091 'International Tables (1992) Vol C Tables 4.2.6.8 and 6.1.1.4'
H H .0000 .0000 'International Tables (1992) Vol C Tables 4.2.6.8 and 6.1.1.4'
O O .0492 .0322 'International Tables (1992) Vol C Tables 4.2.6.8 and 6.1.1.4'

loop_
_geom_angle_atom_site_label_1
_geom_angle_atom_site_label_2
_geom_angle_atom_site_label_3
_geom_angle
_geom_angle_publ_flag
C20 C1 C18 108.8(2) yes
C20 C1 C14 108.7(2) yes
C18 C1 C14 111.2(3) yes
C20 C1 C2 106.7(3) yes
C18 C1 C2 108.4(2) yes
C14 C1 C2 112.9(2) yes
C3 C2 C1 113.5(2) yes
C4 C3 C2 122.4(3) yes
C3 C4 C5 125.8(3) yes
C6 C5 C4 123.1(3) yes
C5 C6 C7 128.1(3) yes
C6 C7 C15 116.3(3) yes
C6 C7 C8 113.9(3) yes
C15 C7 C8 104.5(3) yes
C22 C8 C9 112.0(3) yes
C22 C8 C17 107.6(2) yes
C9 C8 C17 107.1(2) yes
C22 C8 C7 111.5(2) yes
C9 C8 C7 115.4(2) yes
C17 C8 C7 102.4(3) yes
C10 C9 C8 116.4(2) yes
C11 C10 C9 114.2(2) yes
O1 C11 C10 121.5(3) yes
O1 C11 C12 121.0(3) yes
C10 C11 C12 117.4(2) yes
C11 C12 C13 112.9(3) yes
C14 C13 C12 113.1(2) yes
C13 C14 C1 114.9(2) yes
C16 C15 C7 103.3(3) yes
C17 C16 C15 105.0(3) yes
O2 C17 C16 125.6(4) yes
O2 C17 C8 125.0(4) yes
C16 C17 C8 109.3(3) yes
O5 C18 O6 124.0(3) yes
O5 C18 C1 125.3(3) yes
O6 C18 C1 110.7(2) yes
O7 C20 O8 122.7(3) yes
O7 C20 C1 125.3(3) yes
O8 C20 C1 111.9(2) yes
O3 C22 O4 122.9(3) yes
O3 C22 C8 125.0(3) yes
O4 C22 C8 112.0(3) yes
C22 O4 C23 117.5(3) yes
C18 O6 C19 116.8(3) yes
C20 O8 C21 118.3(3) yes

loop_
_geom_bond_atom_site_label_1
_geom_bond_atom_site_label_2
_geom_bond_distance
_geom_bond_publ_flag
C1 C20 1.523(4) yes
C1 C18 1.523(4) yes
C1 C14 1.538(4) yes
C1 C2 1.568(5) yes
C2 C3 1.494(5) yes
C3 C4 1.325(4) yes
C4 C5 1.439(5) yes
C5 C6 1.317(4) yes
C6 C7 1.492(4) yes
C7 C15 1.530(5) yes
C7 C8 1.557(5) yes
C8 C22 1.510(4) yes
C8 C9 1.546(4) yes
C8 C17 1.551(4) yes
C9 C10 1.525(4) yes
C10 C11 1.507(4) yes
C11 O1 1.214(3) yes
C11 C12 1.509(4) yes
C12 C13 1.533(4) yes
C13 C14 1.519(4) yes
C15 C16 1.516(6) yes
C16 C17 1.496(6) yes
C17 O2 1.199(5) yes
C18 O5 1.198(4) yes
C18 O6 1.327(4) yes
C19 O6 1.451(5) yes
C20 O7 1.201(3) yes
C20 O8 1.329(3) yes
C21 O8 1.439(4) yes
C22 O3 1.192(4) yes
C22 O4 1.310(4) yes
C23 O4 1.435(5) yes

loop_
_geom_torsion_atom_site_label_1
_geom_torsion_atom_site_label_2
_geom_torsion_atom_site_label_3
_geom_torsion_atom_site_label_4
_geom_torsion
_geom_torsion_publ_flag
C20 C1 C2 C3 80.7(3) no
C18 C1 C2 C3 -162.3(3) no
C14 C1 C2 C3 -38.6(4) no
C1 C2 C3 C4 116.3(3) no
C2 C3 C4 C5 -168.2(3) no
C3 C4 C5 C6 161.8(4) no
C4 C5 C6 C7 -168.1(3) no
C5 C6 C7 C15 -22.7(5) no
C5 C6 C7 C8 98.8(4) no
C6 C7 C8 C22 88.8(3) no
C15 C7 C8 C22 -143.3(3) no
C6 C7 C8 C9 -40.5(4) no
C15 C7 C8 C9 87.4(3) no
C6 C7 C8 C17 -156.4(3) no
C15 C7 C8 C17 -28.5(3) yes
C22 C8 C9 C10 -44.9(4) no
C17 C8 C9 C10 -162.6(3) no
C7 C8 C9 C10 84.2(3) no
C8 C9 C10 C11 -164.4(3) no
C9 C10 C11 O1 -4.7(4) no
C9 C10 C11 C12 174.4(3) no
O1 C11 C12 C13 87.1(3) no
C10 C11 C12 C13 -92.0(3) no
C11 C12 C13 C14 -62.1(3) no
C12 C13 C14 C1 180.0(3) no
C20 C1 C14 C13 177.8(3) no
C18 C1 C14 C13 58.1(3) no
C2 C1 C14 C13 -64.0(4) no
C6 C7 C15 C16 166.2(3) no
C8 C7 C15 C16 39.8(3) yes
C7 C15 C16 C17 -35.0(4) yes
C15 C16 C17 O2 -160.9(4) yes
C15 C16 C17 C8 17.2(4) yes
C22 C8 C17 O2 -57.1(4) no
C9 C8 C17 O2 63.4(4) no
C7 C8 C17 O2 -174.8(3) no
C22 C8 C17 C16 124.7(3) no
C9 C8 C17 C16 -114.7(3) no
C7 C8 C17 C16 7.1(4) yes
C20 C1 C18 O5 115.3(3) no
C14 C1 C18 O5 -125.1(3) no
C2 C1 C18 O5 -0.3(4) no
C20 C1 C18 O6 -66.9(3) no
C14 C1 C18 O6 52.7(3) no
C2 C1 C18 O6 177.4(2) no
C18 C1 C20 O7 145.2(4) no
C14 C1 C20 O7 24.0(5) no
C2 C1 C20 O7 -98.1(4) no
C18 C1 C20 O8 -35.9(4) no
C14 C1 C20 O8 -157.2(3) no
C2 C1 C20 O8 80.8(3) no
C9 C8 C22 O3 131.0(4) no
C17 C8 C22 O3 -111.6(4) no
C7 C8 C22 O3 -0.1(5) no
C9 C8 C22 O4 -50.9(3) no
C17 C8 C22 O4 66.5(4) no
C7 C8 C22 O4 178.1(3) no
O3 C22 O4 C23 8.5(5) no
C8 C22 O4 C23 -169.7(3) no
O5 C18 O6 C19 1.4(5) no
C1 C18 O6 C19 -176.5(3) no
O7 C20 O8 C21 -2.1(5) no
C1 C20 O8 C21 179.0(3) no

loop_
_cod_related_entry_id
_cod_related_entry_database
_cod_related_entry_code
1 ChemSpider 30652152
